data_4029860
loop_
_publ_author_name
'Ishii, Akihiko'
'Aoki, Yutaro'
'Nakata, Norio'

_publ_section_title
;
 Synthesis of 4-Chalcogeno-1-aza-1,3-butadiene Derivatives by
 Intramolecular Cyano-Diels-Alder Reaction and Borane-Coordination-Induced
 Fluorescence Enhancement.
;
_journal_issue 17
_journal_name_full 'The Journal of organic chemistry'
_journal_page_first 7951
_journal_page_last 7960
_journal_paper_doi 10.1021/jo501103e
_journal_volume 79
_journal_year 2014
_chemical_formula_moiety 'C42 H17 B F15 N O S, 0.5(C Cl2)'
_chemical_formula_sum 'C42.5 H17 B Cl F15 N O S'
_chemical_formula_weight 920.89
_chemical_name_systematic 'C42 H17 B F15 N O S, 0.5(C Cl2)'
_space_group_IT_number 2
_symmetry_cell_setting triclinic
_symmetry_Int_Tables_number 2
_symmetry_space_group_name_Hall '-P 1'
_symmetry_space_group_name_H-M 'P -1'
_atom_sites_solution_hydrogens geom
_atom_sites_solution_primary direct
_atom_sites_solution_secondary difmap
_audit_creation_method SHELXL-97
_cell_angle_alpha 90.440(5)
_cell_angle_beta 106.169(4)
_cell_angle_gamma 106.009(5)
_cell_formula_units_Z 2
_cell_length_a 10.024(2)
_cell_length_b 11.023(3)
_cell_length_c 17.842(4)
_cell_measurement_temperature 100(2)
_cell_volume 1812.4(7)
_computing_cell_refinement 'Bruker SAINT'
_computing_data_collection 'Bruker SMART'
_computing_data_reduction 'Bruker SAINT'
_computing_molecular_graphics 'Yadokari-XG 2009 (Wakita, Nemoto et al., 2009)'
_computing_publication_material 'Yadokari-XG 2009 (Wakita, Nemoto et al., 2009)'
_computing_structure_refinement 'SHELXL-97 (Sheldrick, 1997)'
_computing_structure_solution 'SHELXS-97 (Sheldrick, 1990)'
_diffrn_ambient_temperature 100(2)
_diffrn_measured_fraction_theta_full 0.988
_diffrn_measured_fraction_theta_max 0.988
_diffrn_measurement_device_type 'CCD area detector'
_diffrn_measurement_method 'phi and omega scans'
_diffrn_radiation_monochromator graphite
_diffrn_radiation_source 'fine-focus sealed tube'
_diffrn_radiation_type MoK\a
_diffrn_radiation_wavelength 0.71073
_diffrn_reflns_av_R_equivalents 0.0251
_diffrn_reflns_av_sigmaI/netI 0.0475
_diffrn_reflns_limit_h_max 11
_diffrn_reflns_limit_h_min -12
_diffrn_reflns_limit_k_max 13
_diffrn_reflns_limit_k_min -7
_diffrn_reflns_limit_l_max 21
_diffrn_reflns_limit_l_min -21
_diffrn_reflns_number 11418
_diffrn_reflns_theta_full 26.00
_diffrn_reflns_theta_max 26.00
_diffrn_reflns_theta_min 2.17
_exptl_absorpt_coefficient_mu 0.280
_exptl_absorpt_correction_T_max 0.9618
_exptl_absorpt_correction_T_min 0.9181
_exptl_absorpt_correction_type empirical
_exptl_absorpt_process_details 'SADABS (Sheldrick, 1997)'
_exptl_crystal_colour paleyellow
_exptl_crystal_density_diffrn 1.687
_exptl_crystal_density_meas ?
_exptl_crystal_density_method 'not measured'
_exptl_crystal_description prism
_exptl_crystal_F_000 920
_exptl_crystal_size_max 0.31
_exptl_crystal_size_mid 0.21
_exptl_crystal_size_min 0.14
_refine_diff_density_max 0.423
_refine_diff_density_min -0.281
_refine_diff_density_rms 0.070
_refine_ls_extinction_method none
_refine_ls_goodness_of_fit_ref 1.040
_refine_ls_hydrogen_treatment constr
_refine_ls_matrix_type full
_refine_ls_number_parameters 579
_refine_ls_number_reflns 7037
_refine_ls_number_restraints 24
_refine_ls_restrained_S_all 1.041
_refine_ls_R_factor_all 0.0523
_refine_ls_R_factor_gt 0.0423
_refine_ls_shift/su_max 0.000
_refine_ls_shift/su_mean 0.000
_refine_ls_structure_factor_coef Fsqd
_refine_ls_weighting_details 'calc w=1/[\s^2^(Fo^2^)+(0.0629P)^2^+0.3083P] where P=(Fo^2^+2Fc^2^)/3'
_refine_ls_weighting_scheme calc
_refine_ls_wR_factor_gt 0.1080
_refine_ls_wR_factor_ref 0.1148
_reflns_number_gt 5828
_reflns_number_total 7037
_reflns_threshold_expression >2sigma(I)
_cod_data_source_file jo501103e_si_002.cif
_cod_data_source_block 9b_(naka405)
_cod_depositor_comments
;Adding full bibliography for 4029858--4029863.cif.

The following automatic conversions were performed:

'_exptl_crystal_density_meas' value 'not measured' was changed to '?'
- the value is perceived as not measured.

Automatic conversion script
Id: cif_fix_values 3008 2015-01-20 13:52:24Z robertas 
;
_cod_original_cell_volume 1812.5(7)
_cod_original_formula_sum 'C42.50 H17 B Cl F15 N O S'
_cod_database_code 4029860

loop_
_symmetry_equiv_pos_as_xyz
'x, y, z'
'-x, -y, -z'

loop_
_atom_site_label
_atom_site_type_symbol
_atom_site_fract_x
_atom_site_fract_y
_atom_site_fract_z
_atom_site_U_iso_or_equiv
_atom_site_adp_type
_atom_site_occupancy
_atom_site_symmetry_multiplicity
_atom_site_calc_flag
_atom_site_refinement_flags
C1 C 0.0721(2) 0.39338(18) 0.18080(11) 0.0156(4) Uani 1 1 d .
S1 S 0.23798(5) 0.51142(5) 0.23259(3) 0.01710(13) Uani 1 1 d .
C2 C 0.2964(2) 0.40344(19) 0.29540(11) 0.0167(4) Uani 1 1 d .
C3 C 0.2021(2) 0.28350(19) 0.28126(11) 0.0161(4) Uani 1 1 d .
H1 H 0.2196 0.2158 0.3114 0.019 Uiso 1 1 calc R
C4 C 0.0764(2) 0.27003(18) 0.21759(11) 0.0145(4) Uani 1 1 d .
N1 N -0.03501(17) 0.17054(15) 0.18658(9) 0.0147(3) Uani 1 1 d .
C5 C 0.0522(2) 0.36456(19) 0.09355(11) 0.0163(4) Uani 1 1 d .
C6 C 0.1398(2) 0.42761(19) 0.04951(12) 0.0188(4) Uani 1 1 d .
H2 H 0.2237 0.4963 0.0728 0.023 Uiso 1 1 calc R
C7 C 0.1009(2) 0.3871(2) -0.02991(12) 0.0211(4) Uani 1 1 d .
H3 H 0.1584 0.4290 -0.0615 0.025 Uiso 1 1 calc R
C8 C -0.0208(2) 0.2866(2) -0.06286(12) 0.0222(5) Uani 1 1 d .
H4 H -0.0464 0.2609 -0.1172 0.027 Uiso 1 1 calc R
C9 C -0.1069(2) 0.2218(2) -0.01789(12) 0.0209(4) Uani 1 1 d .
H5 H -0.1897 0.1520 -0.0410 0.025 Uiso 1 1 calc R
C10 C -0.0691(2) 0.26147(19) 0.06095(12) 0.0173(4) Uani 1 1 d .
C11 C -0.0677(2) 0.41473(19) 0.18916(11) 0.0158(4) Uani 1 1 d .
C12 C -0.0831(2) 0.5176(2) 0.22646(11) 0.0196(4) Uani 1 1 d .
H6 H -0.0010 0.5870 0.2512 0.024 Uiso 1 1 calc R
C13 C -0.2215(2) 0.5176(2) 0.22712(13) 0.0238(5) Uani 1 1 d .
H7 H -0.2339 0.5876 0.2529 0.029 Uiso 1 1 calc R
C14 C -0.3424(2) 0.4162(2) 0.19039(13) 0.0261(5) Uani 1 1 d .
H8 H -0.4366 0.4186 0.1900 0.031 Uiso 1 1 calc R
C15 C -0.3252(2) 0.3116(2) 0.15435(12) 0.0215(5) Uani 1 1 d .
H9 H -0.4069 0.2416 0.1300 0.026 Uiso 1 1 calc R
C16 C -0.1872(2) 0.31091(19) 0.15451(11) 0.0173(4) Uani 1 1 d .
C17 C -0.1464(2) 0.20447(19) 0.12058(11) 0.0163(4) Uani 1 1 d .
H10 H -0.2326 0.1300 0.0968 0.020 Uiso 1 1 calc R
C18 C 0.4367(2) 0.44922(19) 0.35462(11) 0.0171(4) Uani 1 1 d .
C19 C 0.5294(2) 0.5704(2) 0.35472(13) 0.0260(5) Uani 1 1 d .
H11 H 0.4989 0.6242 0.3164 0.031 Uiso 1 1 calc R
C20 C 0.6634(3) 0.6129(2) 0.40893(13) 0.0319(6) Uani 1 1 d .
H12 H 0.7250 0.6951 0.4076 0.038 Uiso 1 1 calc R
C21 C 0.7090(2) 0.5359(2) 0.46561(12) 0.0223(5) Uani 1 1 d .
C22 C 0.6187(2) 0.4155(2) 0.46776(12) 0.0208(4) Uani 1 1 d .
H13 H 0.6493 0.3627 0.5067 0.025 Uiso 1 1 calc R
C23 C 0.4842(2) 0.3737(2) 0.41256(12) 0.0208(4) Uani 1 1 d .
H14 H 0.4226 0.2916 0.4141 0.025 Uiso 1 1 calc R
O1 O 0.84383(17) 0.58712(15) 0.51631(9) 0.0318(4) Uani 1 1 d .
C24 C 0.8994(2) 0.5125(2) 0.57518(13) 0.0265(5) Uani 1 1 d .
H15 H 0.8341 0.4885 0.6079 0.040 Uiso 1 1 calc R
H16 H 0.9959 0.5618 0.6078 0.040 Uiso 1 1 calc R
H17 H 0.9066 0.4359 0.5503 0.040 Uiso 1 1 calc R
B1 B -0.0570(2) 0.0370(2) 0.22449(13) 0.0152(5) Uani 1 1 d .
C25 C -0.1921(2) -0.07716(18) 0.16713(11) 0.0150(4) Uani 1 1 d .
C26 C -0.2033(2) -0.09872(19) 0.08830(12) 0.0162(4) Uani 1 1 d .
C27 C -0.3099(2) -0.1949(2) 0.03746(11) 0.0185(4) Uani 1 1 d .
C28 C -0.4108(2) -0.27928(19) 0.06556(12) 0.0194(4) Uani 1 1 d .
C29 C -0.4013(2) -0.26523(19) 0.14389(12) 0.0173(4) Uani 1 1 d .
C30 C -0.2941(2) -0.16722(19) 0.19242(11) 0.0164(4) Uani 1 1 d .
F1 F -0.10441(12) -0.02231(11) 0.05785(6) 0.0199(3) Uani 1 1 d .
F2 F -0.31588(13) -0.20824(12) -0.03814(7) 0.0251(3) Uani 1 1 d .
F3 F -0.51534(13) -0.37413(12) 0.01809(7) 0.0282(3) Uani 1 1 d .
F4 F -0.49747(12) -0.34932(11) 0.17189(7) 0.0233(3) Uani 1 1 d .
F5 F -0.29195(12) -0.16483(11) 0.26857(6) 0.0193(3) Uani 1 1 d .
C31 C -0.0870(2) 0.07281(18) 0.30699(11) 0.0156(4) Uani 1 1 d .
C32 C -0.2172(2) 0.09990(19) 0.30219(11) 0.0173(4) Uani 1 1 d .
C33 C -0.2529(2) 0.1416(2) 0.36446(13) 0.0221(5) Uani 1 1 d .
C34 C -0.1563(2) 0.1575(2) 0.43828(12) 0.0229(5) Uani 1 1 d .
C35 C -0.0268(2) 0.1315(2) 0.44728(11) 0.0206(4) Uani 1 1 d .
C36 C 0.0054(2) 0.09183(19) 0.38250(12) 0.0174(4) Uani 1 1 d .
F6 F -0.31800(12) 0.08244(11) 0.23171(7) 0.0214(3) Uani 1 1 d .
F7 F -0.38110(14) 0.16436(13) 0.35408(8) 0.0310(3) Uani 1 1 d .
F8 F -0.18870(16) 0.19650(13) 0.50070(7) 0.0344(3) Uani 1 1 d .
F9 F 0.06566(14) 0.14168(12) 0.51917(7) 0.0273(3) Uani 1 1 d .
F10 F 0.13800(12) 0.07314(11) 0.39788(7) 0.0216(3) Uani 1 1 d .
C37 C 0.0851(2) -0.01487(19) 0.23441(11) 0.0153(4) Uani 1 1 d .
C38 C 0.1035(2) -0.11178(19) 0.28216(11) 0.0164(4) Uani 1 1 d .
C39 C 0.2172(2) -0.16264(19) 0.29369(12) 0.0186(4) Uani 1 1 d .
C40 C 0.3182(2) -0.1209(2) 0.25281(12) 0.0199(4) Uani 1 1 d .
C41 C 0.3013(2) -0.0301(2) 0.20174(12) 0.0192(4) Uani 1 1 d .
C42 C 0.1882(2) 0.02089(19) 0.19337(11) 0.0164(4) Uani 1 1 d .
F11 F 0.00486(12) -0.16067(11) 0.32082(7) 0.0196(3) Uani 1 1 d .
F12 F 0.23086(13) -0.25156(11) 0.34386(7) 0.0240(3) Uani 1 1 d .
F13 F 0.42871(13) -0.17048(13) 0.26231(8) 0.0292(3) Uani 1 1 d .
F14 F 0.39373(12) 0.00632(12) 0.15870(7) 0.0266(3) Uani 1 1 d .
F15 F 0.18138(13) 0.10917(11) 0.14231(7) 0.0221(3) Uani 1 1 d .
Cl1 Cl 0.5521(4) 0.8967(3) 0.45205(14) 0.0378(6) Uani 0.50 1 d PDU
Cl2 Cl 0.4488(4) 1.0804(3) 0.52002(17) 0.0499(8) Uani 0.50 1 d PDU
C43 C 0.5683(5) 0.9865(5) 0.5384(3) 0.0334(11) Uani 0.50 1 d PDU

loop_
_atom_site_aniso_label
_atom_site_aniso_U_11
_atom_site_aniso_U_22
_atom_site_aniso_U_33
_atom_site_aniso_U_23
_atom_site_aniso_U_13
_atom_site_aniso_U_12
C1 0.0132(9) 0.0151(10) 0.0156(10) 0.0010(8) 0.0024(8) 0.0011(8)
S1 0.0156(2) 0.0152(2) 0.0175(3) 0.0023(2) 0.00263(19) 0.00177(19)
C2 0.0183(10) 0.0203(10) 0.0150(10) 0.0016(8) 0.0083(8) 0.0075(8)
C3 0.0165(10) 0.0165(10) 0.0153(9) 0.0032(8) 0.0048(8) 0.0047(8)
C4 0.0158(10) 0.0150(10) 0.0141(9) 0.0011(8) 0.0070(8) 0.0040(8)
N1 0.0135(8) 0.0167(8) 0.0136(8) 0.0005(7) 0.0045(6) 0.0034(7)
C5 0.0170(10) 0.0184(10) 0.0146(9) 0.0041(8) 0.0029(8) 0.0084(8)
C6 0.0194(10) 0.0173(10) 0.0216(10) 0.0040(8) 0.0067(8) 0.0074(8)
C7 0.0252(11) 0.0238(11) 0.0207(10) 0.0083(9) 0.0119(9) 0.0119(9)
C8 0.0310(12) 0.0245(11) 0.0142(10) 0.0023(9) 0.0060(9) 0.0132(10)
C9 0.0240(11) 0.0194(11) 0.0178(10) 0.0016(9) 0.0027(8) 0.0073(9)
C10 0.0183(10) 0.0176(10) 0.0178(10) 0.0030(8) 0.0046(8) 0.0087(8)
C11 0.0172(10) 0.0194(10) 0.0125(9) 0.0055(8) 0.0037(8) 0.0082(8)
C12 0.0235(11) 0.0194(10) 0.0154(10) 0.0034(8) 0.0042(8) 0.0069(9)
C13 0.0300(12) 0.0239(11) 0.0252(11) 0.0058(9) 0.0107(9) 0.0174(10)
C14 0.0230(11) 0.0288(12) 0.0319(12) 0.0067(10) 0.0115(10) 0.0127(10)
C15 0.0164(10) 0.0223(11) 0.0248(11) 0.0055(9) 0.0046(8) 0.0055(9)
C16 0.0184(10) 0.0200(10) 0.0141(9) 0.0048(8) 0.0043(8) 0.0068(8)
C17 0.0141(9) 0.0172(10) 0.0150(9) 0.0023(8) 0.0013(8) 0.0032(8)
C18 0.0179(10) 0.0197(10) 0.0137(9) 0.0012(8) 0.0053(8) 0.0050(8)
C19 0.0243(11) 0.0252(12) 0.0212(11) 0.0088(9) 0.0004(9) 0.0015(9)
C20 0.0259(12) 0.0244(12) 0.0282(12) 0.0075(10) -0.0040(10) -0.0081(10)
C21 0.0177(10) 0.0251(11) 0.0174(10) 0.0008(9) 0.0003(8) 0.0004(9)
C22 0.0204(11) 0.0216(11) 0.0193(10) 0.0044(9) 0.0035(8) 0.0067(9)
C23 0.0208(11) 0.0168(10) 0.0209(10) 0.0024(9) 0.0037(9) 0.0015(8)
O1 0.0236(8) 0.0288(9) 0.0270(8) 0.0095(7) -0.0075(7) -0.0030(7)
C24 0.0224(11) 0.0292(12) 0.0227(11) 0.0050(10) 0.0004(9) 0.0051(9)
B1 0.0115(10) 0.0174(11) 0.0162(11) 0.0037(9) 0.0046(9) 0.0029(9)
C25 0.0123(9) 0.0162(10) 0.0183(10) 0.0031(8) 0.0058(8) 0.0057(8)
C26 0.0134(9) 0.0159(10) 0.0200(10) 0.0042(8) 0.0069(8) 0.0033(8)
C27 0.0207(10) 0.0223(11) 0.0139(10) 0.0013(8) 0.0062(8) 0.0070(9)
C28 0.0177(10) 0.0174(10) 0.0190(10) -0.0027(8) 0.0019(8) 0.0024(8)
C29 0.0127(9) 0.0175(10) 0.0228(10) 0.0046(8) 0.0081(8) 0.0029(8)
C30 0.0177(10) 0.0184(10) 0.0150(10) 0.0022(8) 0.0059(8) 0.0071(8)
F1 0.0206(6) 0.0208(6) 0.0191(6) 0.0031(5) 0.0110(5) 0.0018(5)
F2 0.0287(7) 0.0284(7) 0.0147(6) -0.0004(5) 0.0074(5) 0.0015(5)
F3 0.0264(7) 0.0247(7) 0.0234(6) -0.0054(5) 0.0047(5) -0.0058(5)
F4 0.0203(6) 0.0200(6) 0.0268(6) 0.0008(5) 0.0116(5) -0.0031(5)
F5 0.0193(6) 0.0229(6) 0.0150(6) 0.0022(5) 0.0080(5) 0.0019(5)
C31 0.0157(10) 0.0123(9) 0.0183(10) 0.0024(8) 0.0068(8) 0.0014(8)
C32 0.0176(10) 0.0162(10) 0.0177(10) 0.0017(8) 0.0066(8) 0.0029(8)
C33 0.0203(11) 0.0209(11) 0.0302(12) 0.0041(9) 0.0126(9) 0.0085(9)
C34 0.0327(12) 0.0177(11) 0.0227(11) -0.0006(9) 0.0166(10) 0.0059(9)
C35 0.0264(11) 0.0162(10) 0.0139(10) 0.0023(8) 0.0033(8) 0.0003(9)
C36 0.0147(10) 0.0144(10) 0.0224(10) 0.0037(8) 0.0053(8) 0.0033(8)
F6 0.0164(6) 0.0266(7) 0.0216(6) 0.0024(5) 0.0043(5) 0.0082(5)
F7 0.0281(7) 0.0374(8) 0.0388(8) 0.0039(6) 0.0196(6) 0.0176(6)
F8 0.0509(9) 0.0347(8) 0.0254(7) -0.0016(6) 0.0215(6) 0.0146(7)
F9 0.0378(7) 0.0229(7) 0.0140(6) 0.0003(5) 0.0025(5) 0.0025(6)
F10 0.0169(6) 0.0258(7) 0.0195(6) 0.0022(5) 0.0018(5) 0.0057(5)
C37 0.0138(9) 0.0154(10) 0.0145(9) -0.0016(8) 0.0026(8) 0.0022(8)
C38 0.0139(9) 0.0176(10) 0.0158(10) -0.0007(8) 0.0046(8) 0.0011(8)
C39 0.0200(10) 0.0149(10) 0.0186(10) -0.0006(8) 0.0011(8) 0.0058(8)
C40 0.0120(9) 0.0220(11) 0.0237(11) -0.0058(9) 0.0003(8) 0.0069(8)
C41 0.0117(9) 0.0224(11) 0.0208(10) -0.0052(9) 0.0062(8) -0.0005(8)
C42 0.0162(10) 0.0173(10) 0.0140(9) 0.0002(8) 0.0031(8) 0.0034(8)
F11 0.0196(6) 0.0200(6) 0.0211(6) 0.0053(5) 0.0095(5) 0.0050(5)
F12 0.0277(7) 0.0206(6) 0.0246(6) 0.0050(5) 0.0040(5) 0.0119(5)
F13 0.0214(6) 0.0346(8) 0.0369(7) 0.0003(6) 0.0086(6) 0.0163(6)
F14 0.0166(6) 0.0371(8) 0.0287(7) 0.0004(6) 0.0133(5) 0.0054(5)
F15 0.0216(6) 0.0245(6) 0.0235(6) 0.0081(5) 0.0124(5) 0.0060(5)
Cl1 0.0335(9) 0.0376(12) 0.0333(11) 0.0029(9) 0.0043(9) 0.0014(7)
Cl2 0.0363(10) 0.0426(16) 0.078(2) 0.0256(17) 0.0218(16) 0.0178(10)
C43 0.041(3) 0.040(3) 0.027(3) -0.002(2) 0.014(2) 0.020(2)

loop_
_atom_type_symbol
_atom_type_description
_atom_type_scat_dispersion_real
_atom_type_scat_dispersion_imag
_atom_type_scat_source
C C 0.0033 0.0016 'International Tables Vol C Tables 4.2.6.8 and 6.1.1.4'
H H 0.0000 0.0000 'International Tables Vol C Tables 4.2.6.8 and 6.1.1.4'
B B 0.0013 0.0007 'International Tables Vol C Tables 4.2.6.8 and 6.1.1.4'
Cl Cl 0.1484 0.1585 'International Tables Vol C Tables 4.2.6.8 and 6.1.1.4'
N N 0.0061 0.0033 'International Tables Vol C Tables 4.2.6.8 and 6.1.1.4'
O O 0.0106 0.0060 'International Tables Vol C Tables 4.2.6.8 and 6.1.1.4'
F F 0.0171 0.0103 'International Tables Vol C Tables 4.2.6.8 and 6.1.1.4'
S S 0.1246 0.1234 'International Tables Vol C Tables 4.2.6.8 and 6.1.1.4'

loop_
_geom_angle_atom_site_label_1
_geom_angle_atom_site_label_2
_geom_angle_atom_site_label_3
_geom_angle
_geom_angle_site_symmetry_1
_geom_angle_site_symmetry_3
C4 C1 C11 103.84(15) . .
C4 C1 C5 105.66(15) . .
C11 C1 C5 108.24(15) . .
C4 C1 S1 106.86(13) . .
C11 C1 S1 115.89(14) . .
C5 C1 S1 115.21(14) . .
C2 S1 C1 92.26(9) . .
C3 C2 C18 128.04(19) . .
C3 C2 S1 114.31(15) . .
C18 C2 S1 117.65(15) . .
C2 C3 C4 113.63(18) . .
N1 C4 C3 130.82(19) . .
N1 C4 C1 116.27(17) . .
C3 C4 C1 112.90(16) . .
C4 N1 C17 111.26(16) . .
C4 N1 B1 122.66(16) . .
C17 N1 B1 125.43(15) . .
C6 C5 C10 121.80(18) . .
C6 C5 C1 127.19(18) . .
C10 C5 C1 111.00(17) . .
C5 C6 C7 118.01(19) . .
C8 C7 C6 120.4(2) . .
C7 C8 C9 121.32(19) . .
C10 C9 C8 118.60(19) . .
C9 C10 C5 119.81(19) . .
C9 C10 C17 127.36(18) . .
C5 C10 C17 112.83(17) . .
C12 C11 C16 121.09(19) . .
C12 C11 C1 127.93(18) . .
C16 C11 C1 110.96(17) . .
C11 C12 C13 118.51(19) . .
C12 C13 C14 120.9(2) . .
C15 C14 C13 120.1(2) . .
C16 C15 C14 119.0(2) . .
C15 C16 C11 120.38(19) . .
C15 C16 C17 126.65(18) . .
C11 C16 C17 112.97(17) . .
N1 C17 C16 106.46(15) . .
N1 C17 C10 106.86(15) . .
C16 C17 C10 106.28(16) . .
C23 C18 C19 117.70(18) . .
C23 C18 C2 121.30(18) . .
C19 C18 C2 120.99(19) . .
C20 C19 C18 121.4(2) . .
C19 C20 C21 120.0(2) . .
O1 C21 C20 115.18(19) . .
O1 C21 C22 124.70(19) . .
C20 C21 C22 120.11(19) . .
C23 C22 C21 119.3(2) . .
C22 C23 C18 121.5(2) . .
C21 O1 C24 118.44(18) . .
N1 B1 C37 110.80(15) . .
N1 B1 C31 101.82(15) . .
C37 B1 C31 115.38(16) . .
N1 B1 C25 112.51(16) . .
C37 B1 C25 103.64(16) . .
C31 B1 C25 113.03(16) . .
C30 C25 C26 113.64(17) . .
C30 C25 B1 125.05(17) . .
C26 C25 B1 120.99(17) . .
F1 C26 C27 116.38(17) . .
F1 C26 C25 119.29(17) . .
C27 C26 C25 124.33(18) . .
F2 C27 C26 121.05(18) . .
F2 C27 C28 119.68(18) . .
C26 C27 C28 119.27(18) . .
F3 C28 C29 120.26(18) . .
F3 C28 C27 120.96(18) . .
C29 C28 C27 118.78(18) . .
F4 C29 C30 121.01(17) . .
F4 C29 C28 118.91(17) . .
C30 C29 C28 120.08(18) . .
F5 C30 C29 115.10(17) . .
F5 C30 C25 121.09(17) . .
C29 C30 C25 123.80(18) . .
C36 C31 C32 113.00(18) . .
C36 C31 B1 128.86(18) . .
C32 C31 B1 117.86(17) . .
F6 C32 C33 116.34(18) . .
F6 C32 C31 118.69(17) . .
C33 C32 C31 124.96(19) . .
F7 C33 C32 120.62(19) . .
F7 C33 C34 120.28(19) . .
C32 C33 C34 119.08(19) . .
F8 C34 C35 120.39(19) . .
F8 C34 C33 120.6(2) . .
C35 C34 C33 118.97(19) . .
F9 C35 C34 119.57(19) . .
F9 C35 C36 120.60(19) . .
C34 C35 C36 119.81(19) . .
F10 C36 C35 114.74(17) . .
F10 C36 C31 121.09(18) . .
C35 C36 C31 124.16(19) . .
C38 C37 C42 113.78(18) . .
C38 C37 B1 119.69(17) . .
C42 C37 B1 126.28(18) . .
F11 C38 C39 116.38(18) . .
F11 C38 C37 119.36(17) . .
C39 C38 C37 124.26(18) . .
F12 C39 C38 120.47(18) . .
F12 C39 C40 120.38(18) . .
C38 C39 C40 119.15(19) . .
F13 C40 C41 120.68(19) . .
F13 C40 C39 120.17(19) . .
C41 C40 C39 119.14(18) . .
F14 C41 C40 119.80(18) . .
F14 C41 C42 120.25(19) . .
C40 C41 C42 119.94(18) . .
F15 C42 C41 115.42(17) . .
F15 C42 C37 121.01(18) . .
C41 C42 C37 123.58(19) . .
Cl2 Cl1 C43 7.8(6) 2_676 .
Cl2 Cl1 C43 53.8(7) 2_676 2_676
C43 Cl1 C43 54.0(3) . 2_676
Cl1 Cl2 C43 168.6(9) 2_676 2_676
Cl1 Cl2 C43 111.3(8) 2_676 .
C43 Cl2 C43 68.9(3) 2_676 .
Cl1 Cl2 Cl2 137.8(8) 2_676 2_676
C43 Cl2 Cl2 41.6(2) 2_676 2_676
C43 Cl2 Cl2 27.33(17) . 2_676
Cl2 C43 C43 70.4(3) 2_676 2_676
Cl2 C43 Cl2 111.1(3) 2_676 .
C43 C43 Cl2 40.7(2) 2_676 .
Cl2 C43 Cl1 3.6(3) 2_676 .
C43 C43 Cl1 70.6(3) 2_676 .
Cl2 C43 Cl1 111.3(3) . .
Cl2 C43 Cl1 125.6(4) 2_676 2_676
C43 C43 Cl1 55.3(3) 2_676 2_676
Cl2 C43 Cl1 14.92(13) . 2_676
Cl1 C43 Cl1 126.0(3) . 2_676

loop_
_geom_bond_atom_site_label_1
_geom_bond_atom_site_label_2
_geom_bond_distance
_geom_bond_site_symmetry_2
C1 C4 1.520(3) .
C1 C11 1.529(3) .
C1 C5 1.532(3) .
C1 S1 1.8013(19) .
S1 C2 1.748(2) .
C2 C3 1.370(3) .
C2 C18 1.457(3) .
C3 C4 1.414(3) .
C4 N1 1.314(2) .
N1 C17 1.509(2) .
N1 B1 1.610(3) .
C5 C6 1.388(3) .
C5 C10 1.394(3) .
C6 C7 1.395(3) .
C7 C8 1.380(3) .
C8 C9 1.398(3) .
C9 C10 1.384(3) .
C10 C17 1.526(3) .
C11 C12 1.376(3) .
C11 C16 1.395(3) .
C12 C13 1.391(3) .
C13 C14 1.395(3) .
C14 C15 1.390(3) .
C15 C16 1.385(3) .
C16 C17 1.517(3) .
C18 C23 1.395(3) .
C18 C19 1.400(3) .
C19 C20 1.372(3) .
C20 C21 1.386(3) .
C21 O1 1.362(2) .
C21 C22 1.392(3) .
C22 C23 1.383(3) .
O1 C24 1.425(3) .
B1 C37 1.642(3) .
B1 C31 1.648(3) .
B1 C25 1.653(3) .
C25 C30 1.393(3) .
C25 C26 1.393(3) .
C26 F1 1.354(2) .
C26 C27 1.382(3) .
C27 F2 1.339(2) .
C27 C28 1.382(3) .
C28 F3 1.340(2) .
C28 C29 1.379(3) .
C29 F4 1.349(2) .
C29 C30 1.378(3) .
C30 F5 1.353(2) .
C31 C36 1.382(3) .
C31 C32 1.397(3) .
C32 F6 1.350(2) .
C32 C33 1.371(3) .
C33 F7 1.340(2) .
C33 C34 1.377(3) .
C34 F8 1.342(2) .
C34 C35 1.372(3) .
C35 F9 1.340(2) .
C35 C36 1.382(3) .
C36 F10 1.354(2) .
C37 C38 1.392(3) .
C37 C42 1.400(3) .
C38 F11 1.355(2) .
C38 C39 1.370(3) .
C39 F12 1.342(2) .
C39 C40 1.388(3) .
C40 F13 1.336(2) .
C40 C41 1.372(3) .
C41 F14 1.343(2) .
C41 C42 1.372(3) .
C42 F15 1.340(2) .
Cl1 Cl2 0.560(3) 2_676
Cl1 C43 1.768(4) .
Cl1 C43 2.028(6) 2_676
Cl2 Cl1 0.560(3) 2_676
Cl2 C43 1.216(5) 2_676
Cl2 C43 1.756(5) .
Cl2 Cl2 2.470(6) 2_676
C43 Cl2 1.216(5) 2_676
C43 C43 1.739(9) 2_676
C43 Cl1 2.028(6) 2_676

loop_
_geom_torsion_atom_site_label_1
_geom_torsion_atom_site_label_2
_geom_torsion_atom_site_label_3
_geom_torsion_atom_site_label_4
_geom_torsion
_geom_torsion_site_symmetry_1
_geom_torsion_site_symmetry_4
C4 C1 S1 C2 -1.25(14) . .
C11 C1 S1 C2 113.90(15) . .
C5 C1 S1 C2 -118.28(15) . .
C1 S1 C2 C3 0.30(16) . .
C1 S1 C2 C18 179.57(15) . .
C18 C2 C3 C4 -178.31(18) . .
S1 C2 C3 C4 0.9(2) . .
C2 C3 C4 N1 178.9(2) . .
C2 C3 C4 C1 -1.9(2) . .
C11 C1 C4 N1 58.3(2) . .
C5 C1 C4 N1 -55.5(2) . .
S1 C1 C4 N1 -178.67(14) . .
C11 C1 C4 C3 -121.02(17) . .
C5 C1 C4 C3 125.16(17) . .
S1 C1 C4 C3 2.0(2) . .
C3 C4 N1 C17 177.86(19) . .
C1 C4 N1 C17 -1.4(2) . .
C3 C4 N1 B1 6.6(3) . .
C1 C4 N1 B1 -172.63(16) . .
C4 C1 C5 C6 -124.6(2) . .
C11 C1 C5 C6 124.6(2) . .
S1 C1 C5 C6 -6.9(3) . .
C4 C1 C5 C10 54.7(2) . .
C11 C1 C5 C10 -56.1(2) . .
S1 C1 C5 C10 172.36(14) . .
C10 C5 C6 C7 1.8(3) . .
C1 C5 C6 C7 -179.02(19) . .
C5 C6 C7 C8 -0.5(3) . .
C6 C7 C8 C9 -0.8(3) . .
C7 C8 C9 C10 0.8(3) . .
C8 C9 C10 C5 0.4(3) . .
C8 C9 C10 C17 -179.54(19) . .
C6 C5 C10 C9 -1.8(3) . .
C1 C5 C10 C9 178.92(18) . .
C6 C5 C10 C17 178.22(18) . .
C1 C5 C10 C17 -1.1(2) . .
C4 C1 C11 C12 122.2(2) . .
C5 C1 C11 C12 -125.9(2) . .
S1 C1 C11 C12 5.3(3) . .
C4 C1 C11 C16 -56.2(2) . .
C5 C1 C11 C16 55.8(2) . .
S1 C1 C11 C16 -173.06(14) . .
C16 C11 C12 C13 -1.8(3) . .
C1 C11 C12 C13 -179.99(19) . .
C11 C12 C13 C14 -0.4(3) . .
C12 C13 C14 C15 1.8(3) . .
C13 C14 C15 C16 -1.0(3) . .
C14 C15 C16 C11 -1.1(3) . .
C14 C15 C16 C17 178.05(19) . .
C12 C11 C16 C15 2.6(3) . .
C1 C11 C16 C15 -178.94(18) . .
C12 C11 C16 C17 -176.71(17) . .
C1 C11 C16 C17 1.8(2) . .
C4 N1 C17 C16 -56.0(2) . .
B1 N1 C17 C16 114.99(19) . .
C4 N1 C17 C10 57.3(2) . .
B1 N1 C17 C10 -131.75(18) . .
C15 C16 C17 N1 -123.5(2) . .
C11 C16 C17 N1 55.7(2) . .
C15 C16 C17 C10 122.8(2) . .
C11 C16 C17 C10 -58.0(2) . .
C9 C10 C17 N1 124.1(2) . .
C5 C10 C17 N1 -55.8(2) . .
C9 C10 C17 C16 -122.5(2) . .
C5 C10 C17 C16 57.6(2) . .
C3 C2 C18 C23 -8.1(3) . .
S1 C2 C18 C23 172.70(16) . .
C3 C2 C18 C19 171.1(2) . .
S1 C2 C18 C19 -8.1(3) . .
C23 C18 C19 C20 1.1(3) . .
C2 C18 C19 C20 -178.1(2) . .
C18 C19 C20 C21 -0.6(4) . .
C19 C20 C21 O1 179.8(2) . .
C19 C20 C21 C22 -0.2(4) . .
O1 C21 C22 C23 -179.5(2) . .
C20 C21 C22 C23 0.4(3) . .
C21 C22 C23 C18 0.1(3) . .
C19 C18 C23 C22 -0.9(3) . .
C2 C18 C23 C22 178.40(19) . .
C20 C21 O1 C24 -178.6(2) . .
C22 C21 O1 C24 1.3(3) . .
C4 N1 B1 C37 -56.1(2) . .
C17 N1 B1 C37 133.88(17) . .
C4 N1 B1 C31 67.1(2) . .
C17 N1 B1 C31 -102.90(18) . .
C4 N1 B1 C25 -171.61(17) . .
C17 N1 B1 C25 18.4(2) . .
N1 B1 C25 C30 -137.68(19) . .
C37 B1 C25 C30 102.6(2) . .
C31 B1 C25 C30 -23.0(3) . .
N1 B1 C25 C26 49.3(2) . .
C37 B1 C25 C26 -70.5(2) . .
C31 B1 C25 C26 163.93(18) . .
C30 C25 C26 F1 -175.86(17) . .
B1 C25 C26 F1 -2.1(3) . .
C30 C25 C26 C27 3.8(3) . .
B1 C25 C26 C27 177.62(19) . .
F1 C26 C27 F2 -1.8(3) . .
C25 C26 C27 F2 178.53(18) . .
F1 C26 C27 C28 177.46(18) . .
C25 C26 C27 C28 -2.2(3) . .
F2 C27 C28 F3 -0.4(3) . .
C26 C27 C28 F3 -179.64(18) . .
F2 C27 C28 C29 178.86(18) . .
C26 C27 C28 C29 -0.4(3) . .
F3 C28 C29 F4 0.9(3) . .
C27 C28 C29 F4 -178.40(18) . .
F3 C28 C29 C30 -179.69(18) . .
C27 C28 C29 C30 1.0(3) . .
F4 C29 C30 F5 1.5(3) . .
C28 C29 C30 F5 -177.96(18) . .
F4 C29 C30 C25 -179.74(18) . .
C28 C29 C30 C25 0.8(3) . .
C26 C25 C30 F5 175.61(17) . .
B1 C25 C30 F5 2.1(3) . .
C26 C25 C30 C29 -3.1(3) . .
B1 C25 C30 C29 -176.60(19) . .
N1 B1 C31 C36 -104.5(2) . .
C37 B1 C31 C36 15.6(3) . .
C25 B1 C31 C36 134.6(2) . .
N1 B1 C31 C32 68.9(2) . .
C37 B1 C31 C32 -171.01(17) . .
C25 B1 C31 C32 -52.0(2) . .
C36 C31 C32 F6 -178.60(17) . .
B1 C31 C32 F6 7.0(3) . .
C36 C31 C32 C33 0.3(3) . .
B1 C31 C32 C33 -174.17(19) . .
F6 C32 C33 F7 -0.7(3) . .
C31 C32 C33 F7 -179.57(18) . .
F6 C32 C33 C34 178.02(18) . .
C31 C32 C33 C34 -0.9(3) . .
F7 C33 C34 F8 -0.3(3) . .
C32 C33 C34 F8 -179.07(19) . .
F7 C33 C34 C35 178.94(19) . .
C32 C33 C34 C35 0.2(3) . .
F8 C34 C35 F9 1.9(3) . .
C33 C34 C35 F9 -177.36(19) . .
F8 C34 C35 C36 -179.76(19) . .
C33 C34 C35 C36 0.9(3) . .
F9 C35 C36 F10 -3.9(3) . .
C34 C35 C36 F10 177.82(17) . .
F9 C35 C36 C31 176.65(18) . .
C34 C35 C36 C31 -1.6(3) . .
C32 C31 C36 F10 -178.42(17) . .
B1 C31 C36 F10 -4.8(3) . .
C32 C31 C36 C35 1.0(3) . .
B1 C31 C36 C35 174.7(2) . .
N1 B1 C37 C38 164.91(16) . .
C31 B1 C37 C38 49.9(2) . .
C25 B1 C37 C38 -74.2(2) . .
N1 B1 C37 C42 -21.3(3) . .
C31 B1 C37 C42 -136.30(19) . .
C25 B1 C37 C42 99.6(2) . .
C42 C37 C38 F11 -175.55(16) . .
B1 C37 C38 F11 -1.0(3) . .
C42 C37 C38 C39 4.7(3) . .
B1 C37 C38 C39 179.27(18) . .
F11 C38 C39 F12 -3.1(3) . .
C37 C38 C39 F12 176.60(17) . .
F11 C38 C39 C40 176.90(16) . .
C37 C38 C39 C40 -3.4(3) . .
F12 C39 C40 F13 1.0(3) . .
C38 C39 C40 F13 -179.06(18) . .
F12 C39 C40 C41 179.84(17) . .
C38 C39 C40 C41 -0.2(3) . .
F13 C40 C41 F14 2.4(3) . .
C39 C40 C41 F14 -176.48(17) . .
F13 C40 C41 C42 -179.23(18) . .
C39 C40 C41 C42 1.9(3) . .
F14 C41 C42 F15 -1.9(3) . .
C40 C41 C42 F15 179.77(17) . .
F14 C41 C42 C37 178.10(17) . .
C40 C41 C42 C37 -0.3(3) . .
C38 C37 C42 F15 177.08(16) . .
B1 C37 C42 F15 3.0(3) . .
C38 C37 C42 C41 -2.9(3) . .
B1 C37 C42 C41 -176.99(18) . .
Cl1 Cl2 C43 Cl2 167.8(9) 2_676 2_676
C43 Cl2 C43 Cl2 0.003(1) 2_676 2_676
Cl1 Cl2 C43 C43 167.8(9) 2_676 2_676
Cl2 Cl2 C43 C43 -0.003(5) 2_676 2_676
Cl1 Cl2 C43 Cl1 171.6(6) 2_676 .
C43 Cl2 C43 Cl1 3.8(3) 2_676 .
Cl2 Cl2 C43 Cl1 3.8(3) 2_676 .
C43 Cl2 C43 Cl1 -167.8(9) 2_676 2_676
Cl2 Cl2 C43 Cl1 -167.8(9) 2_676 2_676
C43 Cl1 C43 Cl2 86(4) 2_676 2_676
Cl2 Cl1 C43 C43 -86(4) 2_676 2_676
Cl2 Cl1 C43 Cl2 -88(4) 2_676 .
C43 Cl1 C43 Cl2 -2.7(2) 2_676 .
Cl2 Cl1 C43 Cl1 -86(4) 2_676 2_676
C43 Cl1 C43 Cl1 0.0 2_676 2_676
